data_7061451
loop_
_publ_author_name
'Liu, Min'
'Li, Wenzhe'
'Huang, Min'
'Yan, Yingkun'
'Li, Min'
'Cao, Lianyi'
'Zhang, Xiaomei'

_publ_section_title
;
 Enantioselective intramolecular Pictet--Spengler type annulation of
 indole-linked 3-methyleneisoindolin-1-ones
;
_journal_issue 20
_journal_name_full 'New Journal of Chemistry'
_journal_page_first 9582
_journal_page_last 9586
_journal_paper_doi 10.1039/D2NJ00517D
_journal_volume 46
_journal_year 2022
_chemical_absolute_configuration ad
_chemical_formula_moiety 'C19 H16 N2 O'
_chemical_formula_sum 'C19 H16 N2 O'
_chemical_formula_weight 288.34
_space_group_crystal_system orthorhombic
_space_group_IT_number 19
_space_group_name_Hall 'P 2ac 2ab'
_space_group_name_H-M_alt 'P 21 21 21'
_atom_sites_solution_hydrogens geom
_atom_sites_solution_primary direct
_audit_creation_date 2020-06-24
_audit_creation_method
;
Olex2 1.2
(compiled 2018.05.29 svn.r3508 for OlexSys, GUI svn.r5506)
;
_audit_update_record
;
2022-03-09 deposited with the CCDC.	2022-04-19 downloaded from the CCDC.
;
_cell_angle_alpha 90
_cell_angle_beta 90
_cell_angle_gamma 90
_cell_formula_units_Z 4
_cell_length_a 7.4363(4)
_cell_length_b 14.1125(9)
_cell_length_c 14.2240(9)
_cell_measurement_reflns_used 1796
_cell_measurement_temperature 293(2)
_cell_measurement_theta_max 70.4240
_cell_measurement_theta_min 4.3910
_cell_volume 1492.73(16)
_computing_cell_refinement 'CrysAlisPro 1.171.40.53 (Rigaku OD, 2019)'
_computing_data_collection 'CrysAlisPro 1.171.40.53 (Rigaku OD, 2019)'
_computing_data_reduction 'CrysAlisPro 1.171.40.53 (Rigaku OD, 2019)'
_computing_molecular_graphics 'Olex2 (Dolomanov et al., 2009)'
_computing_publication_material 'Olex2 (Dolomanov et al., 2009)'
_computing_structure_refinement 'ShelXL (Sheldrick, 2015)'
_computing_structure_solution 'ShelXS (Sheldrick, 2008)'
_diffrn_ambient_temperature 293(2)
_diffrn_detector 'CCD plate'
_diffrn_detector_area_resol_mean 16.2312
_diffrn_detector_type Eos
_diffrn_measured_fraction_theta_full 0.999
_diffrn_measured_fraction_theta_max 0.983
_diffrn_measurement_details
;
List of Runs (angles in degrees, time in seconds):

  # Type    Start    End  Width  t~exp~   \w     \q     \k     \f   Frames
#--------------------------------------------------------------------------
  1  \w    -64.00 -38.00   1.00    1.10    --  -33.50 -57.00  30.00   26
  2  \w    -71.00   2.00   1.00    1.10    --  -33.50  19.00 150.00   73
  3  \w    -14.00  21.00   1.00    1.10    --  -33.50  37.00-150.00   35
  4  \w     43.00  77.00   1.00    1.10    --   36.47 -99.00 -60.00   34
  5  \w     24.00  50.00   1.00    1.10    --   36.47 -57.00 -60.00   26
  6  \w    -31.00  -5.00   1.00    1.10    --   36.47 -57.00 -60.00   26
  7  \w    108.00 145.00   1.00    7.00    --  108.00 111.00  30.00   37
  8  \w    148.00 177.00   1.00    7.00    --  108.00  15.00-150.00   29
  9  \w     89.00 160.00   1.00    7.00    --  108.00  45.00   0.00   71
 10  \w     75.00 101.00   1.00    7.00    --  108.00  15.00-150.00   26
 11  \w    138.00 176.00   1.00    7.00    --  108.00 111.00 120.00   38
 12  \w    102.00 127.00   1.00    7.00    --  108.00 111.00 120.00   25
 13  \w     47.00 109.00   1.00    7.00    --  108.00 -94.00 -90.00   62
 14  \w    100.00 170.00   1.00    7.00    --  108.00 111.00-120.00   70
 15  \w    -57.00 -29.00   1.00    4.00    --  -33.50  77.00  60.00   28
 16  \w    -67.00 -41.00   1.00    4.00    --  -33.50 178.00   0.00   26
 17  \w    -93.00 -68.00   1.00    4.00    --  -33.50 -57.00-150.00   25
 18  \w     57.00  82.00   1.00    4.00    --   36.47 178.00-120.00   25
 19  \w     14.00  41.00   1.00    4.00    --   36.47 -37.00 -60.00   27
 20  \w     85.00 124.00   1.00    5.00    --  108.00 -30.00 -60.00   39
 21  \w     38.00  68.00   1.00    5.00    --  108.00 -30.00 -60.00   30
 22  \w     60.00  86.00   1.00    5.00    --  108.00 -94.00  60.00   26
 23  \w    108.00 135.00   1.00    5.00    --  108.00 111.00   0.00   27
 24  \w    111.00 177.00   1.00    5.00    --  108.00 111.00 150.00   66
 25  \w     11.00  36.00   1.00    4.00    --  -33.50  77.00-180.00   25
 26  \w     11.00  36.00   1.00    4.00    --  -33.50  77.00-180.00   25
;
_diffrn_measurement_device 'four-circle diffractometer'
_diffrn_measurement_device_type 'Xcalibur, Eos, Gemini'
_diffrn_measurement_method '\w scans'
_diffrn_orient_matrix_type 'CrysAlisPro convention (1999,Acta A55,543-557)'
_diffrn_orient_matrix_UB_11 0.0284934000
_diffrn_orient_matrix_UB_12 0.1048715000
_diffrn_orient_matrix_UB_13 0.0261786000
_diffrn_orient_matrix_UB_21 0.0242195000
_diffrn_orient_matrix_UB_22 -0.0280847000
_diffrn_orient_matrix_UB_23 0.1038668000
_diffrn_orient_matrix_UB_31 0.2038412000
_diffrn_orient_matrix_UB_32 -0.0112127000
_diffrn_orient_matrix_UB_33 -0.0158923000
_diffrn_radiation_monochromator graphite
_diffrn_radiation_probe x-ray
_diffrn_radiation_type CuK\a
_diffrn_radiation_wavelength 1.54184
_diffrn_reflns_av_R_equivalents 0.0346
_diffrn_reflns_av_unetI/netI 0.0481
_diffrn_reflns_Laue_measured_fraction_full 0.999
_diffrn_reflns_Laue_measured_fraction_max 0.983
_diffrn_reflns_limit_h_max 8
_diffrn_reflns_limit_h_min -6
_diffrn_reflns_limit_k_max 17
_diffrn_reflns_limit_k_min -16
_diffrn_reflns_limit_l_max 16
_diffrn_reflns_limit_l_min -17
_diffrn_reflns_number 6222
_diffrn_reflns_point_group_measured_fraction_full 0.999
_diffrn_reflns_point_group_measured_fraction_max 0.974
_diffrn_reflns_theta_full 67.684
_diffrn_reflns_theta_max 71.085
_diffrn_reflns_theta_min 4.413
_diffrn_source 'fine-focus sealed X-ray tube'
_diffrn_source_type 'Enhance (Cu) X-ray Source'
_exptl_absorpt_coefficient_mu 0.635
_exptl_absorpt_correction_T_max 1.00000
_exptl_absorpt_correction_T_min 0.97188
_exptl_absorpt_correction_type multi-scan
_exptl_absorpt_process_details
;
CrysAlisPro 1.171.40.53 (Rigaku Oxford Diffraction, 2019)
Empirical absorption correction using spherical harmonics,
 implemented in SCALE3 ABSPACK scaling algorithm.
;
_exptl_crystal_colour colourless
_exptl_crystal_colour_primary colourless
_exptl_crystal_density_diffrn 1.283
_exptl_crystal_description prism
_exptl_crystal_F_000 608
_exptl_crystal_size_max 0.16
_exptl_crystal_size_mid 0.1
_exptl_crystal_size_min 0.08
_refine_diff_density_max 0.146
_refine_diff_density_min -0.205
_refine_diff_density_rms 0.041
_refine_ls_abs_structure_details
;
 Flack x determined using 804 quotients [(I+)-(I-)]/[(I+)+(I-)]
 (Parsons, Flack and Wagner, Acta Cryst. B69 (2013) 249-259).
;
_refine_ls_abs_structure_Flack 0.2(3)
_refine_ls_extinction_method none
_refine_ls_goodness_of_fit_ref 1.021
_refine_ls_hydrogen_treatment constr
_refine_ls_matrix_type full
_refine_ls_number_parameters 188
_refine_ls_number_reflns 2815
_refine_ls_number_restraints 0
_refine_ls_restrained_S_all 1.021
_refine_ls_R_factor_all 0.0607
_refine_ls_R_factor_gt 0.0496
_refine_ls_shift/su_max 0.000
_refine_ls_shift/su_mean 0.000
_refine_ls_structure_factor_coef Fsqd
_refine_ls_weighting_details 'w=1/[\s^2^(Fo^2^)+(0.0666P)^2^] where P=(Fo^2^+2Fc^2^)/3'
_refine_ls_weighting_scheme calc
_refine_ls_wR_factor_gt 0.1201
_refine_ls_wR_factor_ref 0.1301
_reflns_Friedel_coverage 0.706
_reflns_Friedel_fraction_full 0.998
_reflns_Friedel_fraction_max 0.960
_reflns_number_gt 2346
_reflns_number_total 2815
_reflns_threshold_expression 'I > 2\s(I)'
_cod_data_source_file d2nj00517d2.cif
_cod_data_source_block 20200658
_cod_depositor_comments 'Adding full bibliography for 7061451.cif.'
_cod_original_cell_volume 1492.72(15)
_cod_database_code 7061451
_shelx_shelxl_version_number 2014/7
_chemical_oxdiff_formula C14H15N2O4
_shelx_space_group_comment
;
The symmetry employed for this shelxl refinement is uniquely defined
by the following loop, which should always be used as a source of
symmetry information in preference to the above space-group names.
They are only intended as comments.
;
_shelx_estimated_absorpt_t_max 0.951
_shelx_estimated_absorpt_t_min 0.905
_reflns_odcompleteness_completeness 99.87
_reflns_odcompleteness_iscentric 1
_reflns_odcompleteness_theta 66.97
_olex2_refinement_description
;
1. Fixed Uiso
 At 1.2 times of:
  All C(H) groups, All C(H,H) groups, All N(H) groups
 At 1.5 times of:
  All C(H,H,H) groups
2.a Secondary CH2 refined with riding coordinates:
 C17(H17A,H17B), C18(H18A,H18B)
2.b Aromatic/amide H refined with riding coordinates:
 N2(H2), C3(H3), C2(H2A), C1(H1), C4(H4), C13(H13), C14(H14), C15(H15), C16(H16)
2.c Fitted hexagon refined as free rotating group:
 C3(C2,C1,C6,C5,C4)
2.d Idealised Me refined as rotating group:
 C19(H19A,H19B,H19C)
;
_olex2_submission_special_instructions 'No special instructions were received'
_oxdiff_exptl_absorpt_empirical_details
;
Empirical correction (ABSPACK) includes:
- Absorption correction using spherical harmonics
- Frame scaling
;
_oxdiff_exptl_absorpt_empirical_full_max 1.094
_oxdiff_exptl_absorpt_empirical_full_min 0.911

loop_
_space_group_symop_operation_xyz
'x, y, z'
'-x+1/2, -y, z+1/2'
'x+1/2, -y+1/2, -z'
'-x, y+1/2, -z+1/2'

loop_
_atom_site_label
_atom_site_type_symbol
_atom_site_fract_x
_atom_site_fract_y
_atom_site_fract_z
_atom_site_U_iso_or_equiv
_atom_site_adp_type
_atom_site_occupancy
_atom_site_site_symmetry_order
_atom_site_calc_flag
_atom_site_refinement_flags_posn
_atom_site_refinement_flags_adp
_atom_site_refinement_flags_occupancy
_atom_site_disorder_assembly
_atom_site_disorder_group
O1 O 1.0810(3) 0.3329(3) 0.2013(2) 0.0745(9) Uani 1 1 d . . . . .
N1 N 0.8076(4) 0.4059(2) 0.2228(2) 0.0492(7) Uani 1 1 d . . . . .
N2 N 0.3731(4) 0.3433(2) 0.3337(2) 0.0457(6) Uani 1 1 d . . . . .
H2 H 0.2963 0.3206 0.2946 0.055 Uiso 1 1 calc R . . . .
C3 C 0.5286(3) 0.14901(18) 0.0803(2) 0.0727(12) Uani 1 1 d . . . . .
H3 H 0.4374 0.1107 0.0566 0.087 Uiso 1 1 calc R . . . .
C2 C 0.7074(4) 0.12278(15) 0.0688(2) 0.0742(12) Uani 1 1 d G . . . .
H2A H 0.7359 0.0669 0.0375 0.089 Uiso 1 1 calc R . . . .
C1 C 0.8436(3) 0.18008(18) 0.10405(19) 0.0642(10) Uani 1 1 d G . . . .
H1 H 0.9633 0.1625 0.0964 0.077 Uiso 1 1 calc R . . . .
C6 C 0.8011(2) 0.26360(16) 0.15082(16) 0.0482(8) Uani 1 1 d G . . . .
C5 C 0.6222(3) 0.28983(14) 0.16230(15) 0.0463(7) Uani 1 1 d G . . . .
C4 C 0.4860(2) 0.23253(18) 0.12702(19) 0.0600(9) Uani 1 1 d G . . . .
H4 H 0.3663 0.2501 0.1347 0.072 Uiso 1 1 calc R . . . .
C7 C 0.9168(5) 0.3348(3) 0.1931(2) 0.0540(9) Uani 1 1 d . . . . .
C8 C 0.6129(4) 0.3839(2) 0.2126(2) 0.0444(7) Uani 1 1 d . . . . .
C9 C 0.5395(4) 0.3794(2) 0.3114(2) 0.0426(7) Uani 1 1 d . . . . .
C10 C 0.6255(4) 0.4098(2) 0.3899(2) 0.0434(7) Uani 1 1 d . . . . .
C11 C 0.5071(5) 0.3921(2) 0.4672(2) 0.0447(7) Uani 1 1 d . . . . .
C12 C 0.3510(5) 0.3500(2) 0.4293(2) 0.0454(7) Uani 1 1 d . . . . .
C13 C 0.2070(5) 0.3207(3) 0.4856(3) 0.0530(8) Uani 1 1 d . . . . .
H13 H 0.1049 0.2932 0.4595 0.064 Uiso 1 1 calc R . . . .
C14 C 0.2228(6) 0.3341(3) 0.5811(3) 0.0613(10) Uani 1 1 d . . . . .
H14 H 0.1297 0.3148 0.6204 0.074 Uiso 1 1 calc R . . . .
C15 C 0.3751(6) 0.3759(3) 0.6201(3) 0.0657(10) Uani 1 1 d . . . . .
H15 H 0.3811 0.3843 0.6849 0.079 Uiso 1 1 calc R . . . .
C16 C 0.5182(6) 0.4054(3) 0.5645(3) 0.0573(9) Uani 1 1 d . . . . .
H16 H 0.6190 0.4335 0.5914 0.069 Uiso 1 1 calc R . . . .
C17 C 0.8117(5) 0.4497(3) 0.3896(3) 0.0542(9) Uani 1 1 d . . . . .
H17A H 0.8954 0.4028 0.4135 0.065 Uiso 1 1 calc R . . . .
H17B H 0.8169 0.5048 0.4303 0.065 Uiso 1 1 calc R . . . .
C18 C 0.8648(5) 0.4777(3) 0.2902(3) 0.0598(9) Uani 1 1 d . . . . .
H18A H 0.8097 0.5380 0.2744 0.072 Uiso 1 1 calc R . . . .
H18B H 0.9943 0.4853 0.2867 0.072 Uiso 1 1 calc R . . . .
C19 C 0.5149(6) 0.4582(3) 0.1540(3) 0.0595(9) Uani 1 1 d . . . . .
H19A H 0.5244 0.5188 0.1842 0.089 Uiso 1 1 calc GR . . . .
H19B H 0.3904 0.4410 0.1484 0.089 Uiso 1 1 calc GR . . . .
H19C H 0.5681 0.4614 0.0926 0.089 Uiso 1 1 calc GR . . . .

loop_
_atom_site_aniso_label
_atom_site_aniso_U_11
_atom_site_aniso_U_22
_atom_site_aniso_U_33
_atom_site_aniso_U_23
_atom_site_aniso_U_13
_atom_site_aniso_U_12
O1 0.0337(14) 0.123(2) 0.0663(17) -0.0139(18) -0.0036(12) 0.0015(14)
N1 0.0375(14) 0.0604(16) 0.0496(14) -0.0017(13) 0.0014(12) -0.0098(13)
N2 0.0341(13) 0.0552(15) 0.0477(15) -0.0006(13) -0.0055(12) -0.0037(12)
C3 0.070(3) 0.078(3) 0.070(2) -0.018(2) 0.004(2) -0.022(2)
C2 0.091(3) 0.060(2) 0.072(3) -0.012(2) 0.007(3) -0.004(2)
C1 0.061(2) 0.076(2) 0.056(2) -0.003(2) 0.0061(18) 0.013(2)
C6 0.0444(17) 0.062(2) 0.0380(15) 0.0022(15) 0.0005(14) 0.0004(16)
C5 0.0395(16) 0.061(2) 0.0388(15) 0.0025(14) -0.0029(14) -0.0039(15)
C4 0.0492(19) 0.072(2) 0.059(2) -0.0072(19) 0.0014(18) -0.0143(18)
C7 0.0402(19) 0.081(2) 0.0408(16) -0.0006(17) -0.0021(14) -0.0038(17)
C8 0.0362(16) 0.0499(16) 0.0473(16) 0.0033(14) -0.0047(13) -0.0053(14)
C9 0.0347(15) 0.0448(15) 0.0483(16) 0.0044(14) -0.0036(13) 0.0010(13)
C10 0.0424(16) 0.0427(15) 0.0452(16) 0.0002(13) -0.0023(14) 0.0023(13)
C11 0.0459(16) 0.0413(16) 0.0470(16) 0.0006(14) -0.0037(15) 0.0028(13)
C12 0.0465(18) 0.0418(15) 0.0479(17) 0.0028(14) -0.0014(14) 0.0035(14)
C13 0.0497(18) 0.0472(18) 0.062(2) 0.0030(16) 0.0058(18) -0.0019(15)
C14 0.073(3) 0.0514(19) 0.060(2) 0.0020(18) 0.021(2) -0.0063(18)
C15 0.090(3) 0.062(2) 0.0456(17) -0.0007(17) 0.011(2) -0.005(2)
C16 0.065(2) 0.057(2) 0.0493(17) -0.0054(16) -0.0021(18) -0.0053(18)
C17 0.0443(18) 0.065(2) 0.0536(18) -0.0064(17) -0.0084(16) -0.0062(16)
C18 0.0473(19) 0.069(2) 0.063(2) -0.0090(19) -0.0001(18) -0.0176(18)
C19 0.055(2) 0.066(2) 0.0570(19) 0.0131(18) -0.0040(18) 0.0050(18)

loop_
_atom_type_symbol
_atom_type_description
_atom_type_scat_dispersion_real
_atom_type_scat_dispersion_imag
_atom_type_scat_source
C C 0.0181 0.0091 'International Tables Vol C Tables 4.2.6.8 and 6.1.1.4'
H H 0.0000 0.0000 'International Tables Vol C Tables 4.2.6.8 and 6.1.1.4'
N N 0.0311 0.0180 'International Tables Vol C Tables 4.2.6.8 and 6.1.1.4'
O O 0.0492 0.0322 'International Tables Vol C Tables 4.2.6.8 and 6.1.1.4'

loop_
_geom_angle_atom_site_label_1
_geom_angle_atom_site_label_2
_geom_angle_atom_site_label_3
_geom_angle
_geom_angle_site_symmetry_1
_geom_angle_site_symmetry_3
_geom_angle_publ_flag
C7 N1 C8 113.4(3) . . ?
C7 N1 C18 122.9(3) . . ?
C18 N1 C8 119.6(3) . . ?
C9 N2 H2 125.9 . . ?
C12 N2 H2 125.9 . . ?
C12 N2 C9 108.1(3) . . ?
C2 C3 H3 120.0 . . ?
C2 C3 C4 120.0 . . ?
C4 C3 H3 120.0 . . ?
C3 C2 H2A 120.0 . . ?
C3 C2 C1 120.0 . . ?
C1 C2 H2A 120.0 . . ?
C2 C1 H1 120.0 . . ?
C2 C1 C6 120.0 . . ?
C6 C1 H1 120.0 . . ?
C1 C6 C7 130.5(2) . . ?
C5 C6 C1 120.0 . . ?
C5 C6 C7 109.5(2) . . ?
C6 C5 C4 120.0 . . ?
C6 C5 C8 109.51(18) . . ?
C4 C5 C8 130.46(18) . . ?
C3 C4 H4 120.0 . . ?
C5 C4 C3 120.0 . . ?
C5 C4 H4 120.0 . . ?
O1 C7 N1 125.5(4) . . ?
O1 C7 C6 127.9(4) . . ?
N1 C7 C6 106.6(3) . . ?
N1 C8 C5 100.7(2) . . ?
N1 C8 C9 105.6(3) . . ?
N1 C8 C19 112.0(3) . . ?
C5 C8 C19 111.6(3) . . ?
C9 C8 C5 114.9(3) . . ?
C9 C8 C19 111.4(3) . . ?
N2 C9 C8 123.8(3) . . ?
C10 C9 N2 110.6(3) . . ?
C10 C9 C8 125.7(3) . . ?
C9 C10 C11 106.7(3) . . ?
C9 C10 C17 123.6(3) . . ?
C11 C10 C17 129.6(3) . . ?
C12 C11 C10 106.6(3) . . ?
C16 C11 C10 134.5(3) . . ?
C16 C11 C12 118.9(3) . . ?
N2 C12 C11 108.0(3) . . ?
N2 C12 C13 129.7(3) . . ?
C13 C12 C11 122.4(3) . . ?
C12 C13 H13 121.3 . . ?
C14 C13 C12 117.3(4) . . ?
C14 C13 H13 121.3 . . ?
C13 C14 H14 119.3 . . ?
C13 C14 C15 121.4(4) . . ?
C15 C14 H14 119.3 . . ?
C14 C15 H15 119.2 . . ?
C16 C15 C14 121.6(4) . . ?
C16 C15 H15 119.2 . . ?
C11 C16 H16 120.8 . . ?
C15 C16 C11 118.5(4) . . ?
C15 C16 H16 120.8 . . ?
C10 C17 H17A 109.7 . . ?
C10 C17 H17B 109.7 . . ?
C10 C17 C18 109.9(3) . . ?
H17A C17 H17B 108.2 . . ?
C18 C17 H17A 109.7 . . ?
C18 C17 H17B 109.7 . . ?
N1 C18 C17 110.8(3) . . ?
N1 C18 H18A 109.5 . . ?
N1 C18 H18B 109.5 . . ?
C17 C18 H18A 109.5 . . ?
C17 C18 H18B 109.5 . . ?
H18A C18 H18B 108.1 . . ?
C8 C19 H19A 109.5 . . ?
C8 C19 H19B 109.5 . . ?
C8 C19 H19C 109.5 . . ?
H19A C19 H19B 109.5 . . ?
H19A C19 H19C 109.5 . . ?
H19B C19 H19C 109.5 . . ?

loop_
_geom_bond_atom_site_label_1
_geom_bond_atom_site_label_2
_geom_bond_distance
_geom_bond_site_symmetry_2
_geom_bond_publ_flag
O1 C7 1.227(4) . ?
N1 C7 1.359(5) . ?
N1 C8 1.488(4) . ?
N1 C18 1.458(5) . ?
N2 H2 0.8600 . ?
N2 C9 1.375(4) . ?
N2 C12 1.373(4) . ?
C3 H3 0.9300 . ?
C3 C2 1.3900 . ?
C3 C4 1.3900 . ?
C2 H2A 0.9300 . ?
C2 C1 1.3900 . ?
C1 H1 0.9300 . ?
C1 C6 1.3900 . ?
C6 C5 1.3900 . ?
C6 C7 1.453(4) . ?
C5 C4 1.3900 . ?
C5 C8 1.510(4) . ?
C4 H4 0.9300 . ?
C8 C9 1.509(5) . ?
C8 C19 1.524(5) . ?
C9 C10 1.356(5) . ?
C10 C11 1.431(5) . ?
C10 C17 1.495(5) . ?
C11 C12 1.411(5) . ?
C11 C16 1.400(5) . ?
C12 C13 1.399(5) . ?
C13 H13 0.9300 . ?
C13 C14 1.377(5) . ?
C14 H14 0.9300 . ?
C14 C15 1.392(6) . ?
C15 H15 0.9300 . ?
C15 C16 1.390(6) . ?
C16 H16 0.9300 . ?
C17 H17A 0.9700 . ?
C17 H17B 0.9700 . ?
C17 C18 1.521(5) . ?
C18 H18A 0.9700 . ?
C18 H18B 0.9700 . ?
C19 H19A 0.9600 . ?
C19 H19B 0.9600 . ?
C19 H19C 0.9600 . ?

loop_
_geom_hbond_atom_site_label_D
_geom_hbond_atom_site_label_H
_geom_hbond_atom_site_label_A
_geom_hbond_distance_DH
_geom_hbond_distance_HA
_geom_hbond_distance_DA
_geom_hbond_angle_DHA
_geom_hbond_site_symmetry_A
N2 H2 O1 0.86 2.09 2.879(4) 152.9 1_455

loop_
_geom_torsion_atom_site_label_1
_geom_torsion_atom_site_label_2
_geom_torsion_atom_site_label_3
_geom_torsion_atom_site_label_4
_geom_torsion
_geom_torsion_site_symmetry_1
_geom_torsion_site_symmetry_2
_geom_torsion_site_symmetry_3
_geom_torsion_site_symmetry_4
_geom_torsion_publ_flag
N1 C8 C9 N2 -167.2(3) . . . . ?
N1 C8 C9 C10 13.0(4) . . . . ?
N2 C9 C10 C11 0.1(4) . . . . ?
N2 C9 C10 C17 177.8(3) . . . . ?
N2 C12 C13 C14 178.3(4) . . . . ?
C3 C2 C1 C6 0.0 . . . . ?
C2 C3 C4 C5 0.0 . . . . ?
C2 C1 C6 C5 0.0 . . . . ?
C2 C1 C6 C7 -179.6(3) . . . . ?
C1 C6 C5 C4 0.0 . . . . ?
C1 C6 C5 C8 -178.4(2) . . . . ?
C1 C6 C7 O1 -4.9(6) . . . . ?
C1 C6 C7 N1 175.1(2) . . . . ?
C6 C5 C4 C3 0.0 . . . . ?
C6 C5 C8 N1 2.2(3) . . . . ?
C6 C5 C8 C9 -110.8(3) . . . . ?
C6 C5 C8 C19 121.1(3) . . . . ?
C5 C6 C7 O1 175.4(4) . . . . ?
C5 C6 C7 N1 -4.5(3) . . . . ?
C5 C8 C9 N2 -57.2(4) . . . . ?
C5 C8 C9 C10 123.0(3) . . . . ?
C4 C3 C2 C1 0.0 . . . . ?
C4 C5 C8 N1 -176.1(2) . . . . ?
C4 C5 C8 C9 71.0(3) . . . . ?
C4 C5 C8 C19 -57.1(4) . . . . ?
C7 N1 C8 C5 -5.2(3) . . . . ?
C7 N1 C8 C9 114.6(3) . . . . ?
C7 N1 C8 C19 -123.9(3) . . . . ?
C7 N1 C18 C17 -94.4(4) . . . . ?
C7 C6 C5 C4 179.7(2) . . . . ?
C7 C6 C5 C8 1.3(3) . . . . ?
C8 N1 C7 O1 -173.7(4) . . . . ?
C8 N1 C7 C6 6.2(4) . . . . ?
C8 N1 C18 C17 61.2(4) . . . . ?
C8 C5 C4 C3 178.1(3) . . . . ?
C8 C9 C10 C11 180.0(3) . . . . ?
C8 C9 C10 C17 -2.3(5) . . . . ?
C9 N2 C12 C11 0.5(4) . . . . ?
C9 N2 C12 C13 -178.1(3) . . . . ?
C9 C10 C11 C12 0.2(3) . . . . ?
C9 C10 C11 C16 178.6(4) . . . . ?
C9 C10 C17 C18 16.7(5) . . . . ?
C10 C11 C12 N2 -0.4(4) . . . . ?
C10 C11 C12 C13 178.3(3) . . . . ?
C10 C11 C16 C15 -177.7(4) . . . . ?
C10 C17 C18 N1 -42.2(4) . . . . ?
C11 C10 C17 C18 -166.1(3) . . . . ?
C11 C12 C13 C14 -0.1(5) . . . . ?
C12 N2 C9 C8 179.8(3) . . . . ?
C12 N2 C9 C10 -0.4(4) . . . . ?
C12 C11 C16 C15 0.6(5) . . . . ?
C12 C13 C14 C15 0.5(6) . . . . ?
C13 C14 C15 C16 -0.4(7) . . . . ?
C14 C15 C16 C11 -0.2(6) . . . . ?
C16 C11 C12 N2 -179.1(3) . . . . ?
C16 C11 C12 C13 -0.4(5) . . . . ?
C17 C10 C11 C12 -177.3(3) . . . . ?
C17 C10 C11 C16 1.1(6) . . . . ?
C18 N1 C7 O1 -16.7(6) . . . . ?
C18 N1 C7 C6 163.2(3) . . . . ?
C18 N1 C8 C5 -163.1(3) . . . . ?
C18 N1 C8 C9 -43.2(4) . . . . ?
C18 N1 C8 C19 78.3(4) . . . . ?
C19 C8 C9 N2 71.0(4) . . . . ?
C19 C8 C9 C10 -108.9(4) . . . . ?
